data_4509772
loop_
_publ_author_name
'Liu, Yabing'
'Liao, Wuping'
'Bi, Yanfeng'
'Wang, Xiaofei'
'Zhang, Hongjie'

_publ_contact_author 'Prof Dr Wuping Liao'
_publ_section_title
;
 Assembly of Seven Supramolecular Compounds withp-Sulfonatocalix[6]arene
;
_journal_issue 12
_journal_name_full 'Crystal Growth &amp; Design'
_journal_page_first 5311
_journal_paper_doi 10.1021/cg900814b
_journal_volume 9
_journal_year 2009
_chemical_formula_moiety '[Cu(C12H8N2)(C3N2H4)(H2O)]4 [C42H28S6O24] [H2O]10'
_chemical_formula_sum 'C102 H104 Cu4 N16 O38 S6'
_chemical_formula_weight 2608.53
_chemical_name_common '[Cu(C12H8N2)(C3N2H4)(H2O)]4 [C42H28S6O24] [H2O]10'
_chemical_name_systematic
; 
 ? 
;
_space_group_IT_number 2
_symmetry_cell_setting triclinic
_symmetry_space_group_name_Hall '-P 1'
_symmetry_space_group_name_H-M 'P -1'
_atom_sites_solution_hydrogens geom
_atom_sites_solution_primary direct
_atom_sites_solution_secondary difmap
_audit_creation_method SHELXL-97
_cell_angle_alpha 67.9040(10)
_cell_angle_beta 69.3990(10)
_cell_angle_gamma 66.5900(10)
_cell_formula_units_Z 1
_cell_length_a 13.3935(5)
_cell_length_b 14.9472(5)
_cell_length_c 15.8144(6)
_cell_measurement_reflns_used 8879
_cell_measurement_temperature 186(2)
_cell_measurement_theta_max 26.13
_cell_measurement_theta_min 2.47
_cell_volume 2614.59(17)
_computing_cell_refinement 'Bruker SAINT'
_computing_data_collection 'Bruker APEX2'
_computing_data_reduction 'Bruker SAINT'
_computing_molecular_graphics 'Bruker SHELXTL'
_computing_publication_material 'Bruker SHELXTL'
_computing_structure_refinement 'SHELXL-97 (Sheldrick, 2008)'
_computing_structure_solution 'SHELXS-97 (Sheldrick, 2008)'
_diffrn_ambient_temperature 186(2)
_diffrn_measured_fraction_theta_full 0.995
_diffrn_measured_fraction_theta_max 0.995
_diffrn_measurement_device_type 'Bruker APEX-II CCD'
_diffrn_measurement_method '\f and \w scans'
_diffrn_radiation_monochromator graphite
_diffrn_radiation_source 'sealed tube'
_diffrn_radiation_type MoK\a
_diffrn_radiation_wavelength 0.71073
_diffrn_reflns_av_R_equivalents 0.0324
_diffrn_reflns_av_sigmaI/netI 0.0496
_diffrn_reflns_limit_h_max 15
_diffrn_reflns_limit_h_min -15
_diffrn_reflns_limit_k_max 17
_diffrn_reflns_limit_k_min -17
_diffrn_reflns_limit_l_max 18
_diffrn_reflns_limit_l_min -18
_diffrn_reflns_number 18978
_diffrn_reflns_theta_full 25.00
_diffrn_reflns_theta_max 25.00
_diffrn_reflns_theta_min 1.43
_diffrn_standards_number 0
_exptl_absorpt_coefficient_mu 1.021
_exptl_absorpt_correction_T_max 0.8496
_exptl_absorpt_correction_T_min 0.8187
_exptl_absorpt_correction_type empirical
_exptl_absorpt_process_details ' SADABS, Sheldrick, 1996'
_exptl_crystal_colour green
_exptl_crystal_density_diffrn 1.654
_exptl_crystal_density_method 'not measured'
_exptl_crystal_description block
_exptl_crystal_F_000 1344
_exptl_crystal_size_max 0.20
_exptl_crystal_size_mid 0.17
_exptl_crystal_size_min 0.16
_refine_diff_density_max 0.654
_refine_diff_density_min -0.808
_refine_diff_density_rms 0.091
_refine_ls_extinction_method none
_refine_ls_goodness_of_fit_ref 1.066
_refine_ls_hydrogen_treatment mixed
_refine_ls_matrix_type full
_refine_ls_number_parameters 751
_refine_ls_number_reflns 9166
_refine_ls_number_restraints 1
_refine_ls_restrained_S_all 1.066
_refine_ls_R_factor_all 0.0590
_refine_ls_R_factor_gt 0.0428
_refine_ls_shift/su_max 0.001
_refine_ls_shift/su_mean 0.000
_refine_ls_structure_factor_coef Fsqd
_refine_ls_weighting_details 'calc w=1/[\s^2^(Fo^2^)+(0.0632P)^2^+1.2811P] where P=(Fo^2^+2Fc^2^)/3'
_refine_ls_weighting_scheme calc
_refine_ls_wR_factor_gt 0.1107
_refine_ls_wR_factor_ref 0.1217
_reflns_number_gt 7208
_reflns_number_total 9166
_reflns_threshold_expression >2sigma(I)
_cod_data_source_file cg900814bsup2.cif
_cod_data_source_block compound_1
_cod_depositor_comments
;
The following automatic conversions were performed:

'_symmetry_cell_setting' value 'Triclinic' changed to 'triclinic'
according to /home/saulius/struct/CIF-dictionaries/cif_core.dic
dictionary named 'cif_core.dic' version 2.4.2 from
2011-04-26.

'_exptl_absorpt_correction_type' value 'Empirical'
changed to 'empirical' according to
/home/saulius/struct/CIF-dictionaries/cif_core.dic dictionary named
'cif_core.dic' version 2.4.2 from 2011-04-26.

Automatic conversion script
Id: cif_fix_values 1891 2012-01-12 08:04:46Z andrius 
;
_cod_original_cell_volume 2614.60(16)
_cod_original_sg_symbol_H-M P-1
_cod_database_code 4509772

loop_
_symmetry_equiv_pos_as_xyz
'x, y, z'
'-x, -y, -z'

loop_
_atom_site_label
_atom_site_type_symbol
_atom_site_fract_x
_atom_site_fract_y
_atom_site_fract_z
_atom_site_U_iso_or_equiv
_atom_site_adp_type
_atom_site_occupancy
_atom_site_symmetry_multiplicity
_atom_site_calc_flag
_atom_site_refinement_flags
Cu1 Cu 0.52353(4) 0.54376(3) 0.64225(3) 0.02225(13) Uani 1 1 d .
Cu2 Cu 0.73302(4) 0.06781(3) 0.68578(3) 0.02104(13) Uani 1 1 d .
S1 S 0.51424(7) 0.29333(6) 0.69768(6) 0.01657(19) Uani 1 1 d .
S2 S 0.47037(7) -0.18515(6) 0.60556(6) 0.0188(2) Uani 1 1 d .
S3 S -0.11384(7) -0.20720(7) 0.75098(6) 0.0232(2) Uani 1 1 d .
N1 N 0.5960(2) 0.4665(2) 0.7517(2) 0.0211(7) Uani 1 1 d .
N2 N 0.3832(2) 0.5521(2) 0.7460(2) 0.0217(7) Uani 1 1 d .
N3 N 0.7566(2) 0.0572(2) 0.8090(2) 0.0195(6) Uani 1 1 d .
N4 N 0.6215(2) -0.0063(2) 0.7728(2) 0.0207(6) Uani 1 1 d .
N5 N 0.6654(3) 0.5437(2) 0.5475(2) 0.0270(7) Uani 1 1 d .
N6 N 0.8287(3) 0.5654(3) 0.4701(2) 0.0331(8) Uani 1 1 d .
N7 N 0.8520(3) 0.1314(2) 0.6117(2) 0.0245(7) Uani 1 1 d .
N8 N 1.0171(3) 0.1531(3) 0.5404(3) 0.0433(9) Uani 1 1 d D
C1 C 0.1874(3) 0.3159(2) 0.8157(2) 0.0171(7) Uani 1 1 d .
C2 C 0.2950(3) 0.3224(2) 0.7941(2) 0.0172(7) Uani 1 1 d .
H2A H 0.3107 0.3556 0.8265 0.021 Uiso 1 1 calc R
C3 C 0.3792(3) 0.2808(2) 0.7257(2) 0.0164(7) Uani 1 1 d .
C4 C 0.3582(3) 0.2325(2) 0.6775(2) 0.0175(7) Uani 1 1 d .
H4A H 0.4168 0.2039 0.6310 0.021 Uiso 1 1 calc R
C5 C 0.2514(3) 0.2257(2) 0.6966(2) 0.0156(7) Uani 1 1 d .
C6 C 0.2268(3) 0.1772(2) 0.6403(2) 0.0177(7) Uani 1 1 d .
H6A H 0.2743 0.1907 0.5757 0.021 Uiso 1 1 calc R
H6B H 0.1478 0.2108 0.6361 0.021 Uiso 1 1 calc R
C7 C 0.2457(3) 0.0634(2) 0.6791(2) 0.0176(7) Uani 1 1 d .
C8 C 0.3350(3) -0.0018(3) 0.6329(2) 0.0181(7) Uani 1 1 d .
H8A H 0.3837 0.0251 0.5771 0.022 Uiso 1 1 calc R
C9 C 0.3548(3) -0.1063(2) 0.6669(2) 0.0169(7) Uani 1 1 d .
C10 C 0.2848(3) -0.1466(3) 0.7490(2) 0.0183(7) Uani 1 1 d .
H10A H 0.2984 -0.2179 0.7719 0.022 Uiso 1 1 calc R
C11 C 0.1954(3) -0.0833(3) 0.7977(2) 0.0181(7) Uani 1 1 d .
C12 C 0.1307(3) -0.1271(3) 0.8944(2) 0.0202(8) Uani 1 1 d .
H12A H 0.1859 -0.1772 0.9311 0.024 Uiso 1 1 calc R
H12B H 0.0892 -0.0715 0.9251 0.024 Uiso 1 1 calc R
C13 C 0.0483(3) -0.1777(2) 0.9042(2) 0.0151(7) Uani 1 1 d .
C14 C 0.0038(3) -0.1654(2) 0.8324(2) 0.0168(7) Uani 1 1 d .
H14A H 0.0262 -0.1236 0.7715 0.020 Uiso 1 1 calc R
C15 C -0.0739(3) -0.2141(3) 0.8489(2) 0.0179(7) Uani 1 1 d .
C16 C -0.1077(3) -0.2746(3) 0.9377(2) 0.0184(7) Uani 1 1 d .
H16A H -0.1608 -0.3072 0.9482 0.022 Uiso 1 1 calc R
C17 C -0.0650(3) -0.2886(2) 1.0120(2) 0.0153(7) Uani 1 1 d .
C18 C -0.0951(3) -0.3618(2) 1.1084(2) 0.0184(7) Uani 1 1 d .
H18A H -0.1179 -0.4124 1.0994 0.022 Uiso 1 1 calc R
H18B H -0.0264 -0.3988 1.1324 0.022 Uiso 1 1 calc R
C19 C 0.1648(3) 0.2690(2) 0.7652(2) 0.0164(7) Uani 1 1 d .
C20 C 0.1738(3) 0.0216(3) 0.7615(2) 0.0176(7) Uani 1 1 d .
C21 C 0.0134(3) -0.2399(2) 0.9940(2) 0.0159(7) Uani 1 1 d .
C22 C 0.7036(3) 0.4191(3) 0.7511(3) 0.0284(9) Uani 1 1 d .
H22A H 0.7575 0.4234 0.6926 0.034 Uiso 1 1 calc R
C23 C 0.7394(4) 0.3632(3) 0.8337(3) 0.0388(10) Uani 1 1 d .
H23A H 0.8170 0.3295 0.8308 0.047 Uiso 1 1 calc R
C24 C 0.6644(4) 0.3565(3) 0.9183(3) 0.0400(11) Uani 1 1 d .
H24A H 0.6892 0.3199 0.9747 0.048 Uiso 1 1 calc R
C25 C 0.4622(4) 0.4018(3) 1.0050(3) 0.0380(10) Uani 1 1 d .
H25A H 0.4813 0.3662 1.0639 0.046 Uiso 1 1 calc R
C26 C 0.3539(4) 0.4479(3) 1.0031(3) 0.0397(11) Uani 1 1 d .
H26A H 0.2982 0.4447 1.0605 0.048 Uiso 1 1 calc R
C27 C 0.2096(3) 0.5501(3) 0.9066(3) 0.0352(10) Uani 1 1 d .
H27A H 0.1495 0.5505 0.9611 0.042 Uiso 1 1 calc R
C28 C 0.1880(3) 0.5956(3) 0.8204(3) 0.0349(10) Uani 1 1 d .
H28A H 0.1129 0.6275 0.8142 0.042 Uiso 1 1 calc R
C29 C 0.2771(3) 0.5954(3) 0.7401(3) 0.0287(9) Uani 1 1 d .
H29A H 0.2611 0.6271 0.6798 0.034 Uiso 1 1 calc R
C30 C 0.4043(3) 0.5063(3) 0.8326(3) 0.0220(8) Uani 1 1 d .
C31 C 0.3204(3) 0.5023(3) 0.9156(3) 0.0301(9) Uani 1 1 d .
C32 C 0.5492(4) 0.4045(3) 0.9214(3) 0.0315(9) Uani 1 1 d .
C33 C 0.5201(3) 0.4584(3) 0.8356(2) 0.0212(8) Uani 1 1 d .
C34 C 0.8210(3) 0.0932(3) 0.8259(3) 0.0241(8) Uani 1 1 d .
H34A H 0.8585 0.1364 0.7749 0.029 Uiso 1 1 calc R
C35 C 0.8365(3) 0.0706(3) 0.9155(3) 0.0284(9) Uani 1 1 d .
H35A H 0.8819 0.0995 0.9250 0.034 Uiso 1 1 calc R
C36 C 0.7855(3) 0.0063(3) 0.9894(3) 0.0248(8) Uani 1 1 d .
H36A H 0.7974 -0.0116 1.0502 0.030 Uiso 1 1 calc R
C37 C 0.6564(3) -0.0991(3) 1.0474(3) 0.0241(8) Uani 1 1 d .
H37A H 0.6645 -0.1194 1.1098 0.029 Uiso 1 1 calc R
C39 C 0.5009(3) -0.1315(3) 0.9112(3) 0.0287(9) Uani 1 1 d .
H39A H 0.4603 -0.1754 0.9575 0.034 Uiso 1 1 calc R
C40 C 0.4886(3) -0.0956(3) 0.8217(3) 0.0325(10) Uani 1 1 d .
H40A H 0.4377 -0.1125 0.8055 0.039 Uiso 1 1 calc R
C41 C 0.5510(3) -0.0335(3) 0.7535(3) 0.0269(9) Uani 1 1 d .
H41A H 0.5425 -0.0100 0.6909 0.032 Uiso 1 1 calc R
C42 C 0.6313(3) -0.0398(2) 0.8630(2) 0.0185(7) Uani 1 1 d .
C43 C 0.5738(3) -0.1037(3) 0.9353(3) 0.0219(8) Uani 1 1 d .
C44 C 0.7154(3) -0.0331(3) 0.9750(2) 0.0206(8) Uani 1 1 d .
C45 C 0.7036(3) -0.0048(2) 0.8830(2) 0.0175(7) Uani 1 1 d .
C46 C 0.5892(3) -0.1330(3) 1.0283(3) 0.0263(8) Uani 1 1 d .
H46A H 0.5514 -0.1773 1.0776 0.032 Uiso 1 1 calc R
C47 C 0.7400(3) 0.5848(3) 0.5397(3) 0.0303(9) Uani 1 1 d .
H47A H 0.7313 0.6237 0.5790 0.036 Uiso 1 1 calc R
C48 C 0.8102(3) 0.5108(3) 0.4289(3) 0.0367(10) Uani 1 1 d .
H48A H 0.8589 0.4864 0.3766 0.044 Uiso 1 1 calc R
C49 C 0.7094(4) 0.4979(3) 0.4766(3) 0.0377(10) Uani 1 1 d .
H49A H 0.6743 0.4624 0.4630 0.045 Uiso 1 1 calc R
C50 C 0.9602(4) 0.0857(3) 0.5846(3) 0.0387(10) Uani 1 1 d .
H50A H 0.9932 0.0145 0.5952 0.046 Uiso 1 1 calc R
C51 C 0.9429(4) 0.2475(4) 0.5407(3) 0.0470(12) Uani 1 1 d .
H51A H 0.9592 0.3101 0.5154 0.056 Uiso 1 1 calc R
C52 C 0.8412(4) 0.2333(3) 0.5846(3) 0.0405(11) Uani 1 1 d .
H52A H 0.7727 0.2857 0.5951 0.049 Uiso 1 1 calc R
O1 O 0.06113(18) 0.26645(17) 0.78007(16) 0.0190(5) Uani 1 1 d .
O2 O 0.0832(2) 0.07943(19) 0.80991(18) 0.0288(6) Uani 1 1 d .
H2B H 0.0875 0.1385 0.7927 0.043 Uiso 1 1 calc R
O3 O 0.0634(2) -0.25212(18) 1.05977(16) 0.0233(6) Uani 1 1 d .
H3A H 0.0173 -0.2565 1.1123 0.035 Uiso 1 1 calc R
O4 O 0.50940(19) 0.39523(17) 0.63013(16) 0.0201(5) Uani 1 1 d .
O5 O 0.5360(2) 0.28345(18) 0.78414(16) 0.0238(6) Uani 1 1 d .
O6 O 0.59105(19) 0.21545(17) 0.65113(17) 0.0206(5) Uani 1 1 d .
O7 O 0.5593(2) -0.13972(19) 0.57275(19) 0.0303(6) Uani 1 1 d .
O8 O 0.4974(2) -0.28608(17) 0.67040(17) 0.0242(6) Uani 1 1 d .
O9 O 0.4366(2) -0.18532(19) 0.52731(18) 0.0299(6) Uani 1 1 d .
O10 O -0.1245(2) -0.10428(19) 0.68976(18) 0.0315(6) Uani 1 1 d .
O11 O -0.0233(2) -0.2821(2) 0.70651(19) 0.0324(6) Uani 1 1 d .
O12 O -0.2185(2) -0.2315(2) 0.7855(2) 0.0330(7) Uani 1 1 d .
O13 O 0.4342(2) 0.62759(18) 0.54623(17) 0.0266(6) Uani 1 1 d .
H13A H 0.4403 0.6854 0.5362 0.032 Uiso 1 1 d R
H13B H 0.4673 0.6186 0.4920 0.032 Uiso 1 1 d R
O14 O 0.7236(2) 0.05164(19) 0.56862(17) 0.0282(6) Uani 1 1 d .
H14B H 0.6687 0.0911 0.5440 0.034 Uiso 1 1 d R
H14C H 0.7213 -0.0047 0.5694 0.034 Uiso 1 1 d R
O1W O 1.0332(2) 0.5948(2) 0.36558(19) 0.0343(7) Uani 1 1 d .
H1WA H 1.0144 0.6355 0.3152 0.041 Uiso 1 1 d R
H1WB H 1.0449 0.5412 0.3516 0.041 Uiso 1 1 d R
O2W O 1.2391(2) 0.1442(2) 0.4250(2) 0.0373(7) Uani 1 1 d .
H2WA H 1.3013 0.1467 0.4254 0.045 Uiso 1 1 d R
H2WB H 1.2357 0.1597 0.3684 0.045 Uiso 1 1 d R
O3W O 0.6695(2) 0.6538(2) 0.7656(2) 0.0413(7) Uani 1 1 d .
H3WA H 0.6112 0.6830 0.7439 0.050 Uiso 1 1 d R
H3WB H 0.6577 0.7003 0.7897 0.050 Uiso 1 1 d R
O4W O 0.8961(3) 0.5856(3) 0.6759(4) 0.0996(17) Uani 1 1 d .
H4WA H 0.9357 0.6215 0.6689 0.119 Uiso 1 1 d R
H4WB H 0.8279 0.6027 0.7055 0.119 Uiso 1 1 d R
O5W O 0.1498(5) 0.8269(4) 0.6086(4) 0.1282(19) Uiso 1 1 d .
H6 H 0.890(4) 0.583(3) 0.454(3) 0.041(12) Uiso 1 1 d .
H8 H 1.0904(19) 0.140(4) 0.513(4) 0.082(19) Uiso 1 1 d D

loop_
_atom_site_aniso_label
_atom_site_aniso_U_11
_atom_site_aniso_U_22
_atom_site_aniso_U_33
_atom_site_aniso_U_23
_atom_site_aniso_U_13
_atom_site_aniso_U_12
Cu1 0.0190(2) 0.0262(3) 0.0197(3) -0.00349(19) -0.00436(19) -0.00800(19)
Cu2 0.0226(2) 0.0235(2) 0.0176(2) -0.00371(19) -0.00585(19) -0.00854(19)
S1 0.0159(4) 0.0167(4) 0.0166(4) -0.0032(3) -0.0021(3) -0.0074(3)
S2 0.0190(4) 0.0186(4) 0.0174(5) -0.0045(4) -0.0043(4) -0.0048(4)
S3 0.0221(5) 0.0272(5) 0.0242(5) -0.0102(4) -0.0107(4) -0.0041(4)
N1 0.0205(16) 0.0191(16) 0.0240(17) -0.0037(13) -0.0077(14) -0.0066(13)
N2 0.0202(16) 0.0188(15) 0.0262(17) -0.0055(13) -0.0054(13) -0.0070(13)
N3 0.0187(15) 0.0183(15) 0.0200(16) -0.0045(13) -0.0041(13) -0.0053(13)
N4 0.0202(16) 0.0182(15) 0.0238(17) -0.0056(13) -0.0071(13) -0.0046(13)
N5 0.0242(17) 0.0316(18) 0.0226(17) -0.0053(14) -0.0032(14) -0.0101(14)
N6 0.0238(19) 0.038(2) 0.032(2) 0.0002(16) -0.0042(16) -0.0153(16)
N7 0.0228(17) 0.0267(17) 0.0215(17) -0.0047(14) -0.0031(14) -0.0088(14)
N8 0.030(2) 0.054(3) 0.043(2) -0.0100(19) -0.0004(18) -0.020(2)
C1 0.0215(18) 0.0134(17) 0.0121(17) 0.0004(14) -0.0024(14) -0.0062(14)
C2 0.0211(18) 0.0153(17) 0.0139(18) -0.0004(14) -0.0028(15) -0.0088(15)
C3 0.0155(18) 0.0141(17) 0.0166(18) -0.0017(14) -0.0009(14) -0.0063(14)
C4 0.0169(18) 0.0171(17) 0.0161(18) -0.0016(14) -0.0026(14) -0.0067(14)
C5 0.0204(18) 0.0133(17) 0.0109(17) 0.0009(14) -0.0039(14) -0.0068(14)
C6 0.0174(18) 0.0219(18) 0.0130(18) -0.0021(14) -0.0011(14) -0.0101(15)
C7 0.0193(18) 0.0208(18) 0.0154(18) -0.0053(15) -0.0053(15) -0.0075(15)
C8 0.0180(18) 0.0228(19) 0.0139(18) -0.0029(15) -0.0002(14) -0.0118(15)
C9 0.0149(17) 0.0207(18) 0.0167(18) -0.0053(15) -0.0044(14) -0.0063(14)
C10 0.0237(19) 0.0188(18) 0.0167(18) -0.0019(15) -0.0067(15) -0.0120(15)
C11 0.0179(18) 0.0249(19) 0.0161(18) -0.0033(15) -0.0022(14) -0.0150(15)
C12 0.0218(19) 0.0268(19) 0.0151(18) -0.0038(15) -0.0032(15) -0.0133(16)
C13 0.0158(17) 0.0142(17) 0.0143(17) -0.0033(14) -0.0009(14) -0.0065(14)
C14 0.0178(18) 0.0163(17) 0.0144(18) -0.0041(14) -0.0041(14) -0.0032(14)
C15 0.0163(18) 0.0208(18) 0.0178(19) -0.0081(15) -0.0037(15) -0.0046(15)
C16 0.0116(17) 0.0204(18) 0.026(2) -0.0119(16) -0.0006(15) -0.0056(14)
C17 0.0170(17) 0.0129(16) 0.0131(17) -0.0049(14) 0.0026(14) -0.0059(14)
C18 0.0178(18) 0.0166(17) 0.0188(19) -0.0045(15) 0.0000(15) -0.0075(15)
C19 0.0163(18) 0.0129(17) 0.0159(18) 0.0007(14) -0.0021(14) -0.0062(14)
C20 0.0175(18) 0.0231(19) 0.0172(18) -0.0091(15) -0.0015(14) -0.0100(15)
C21 0.0131(17) 0.0181(17) 0.0166(18) -0.0066(14) -0.0031(14) -0.0036(14)
C22 0.022(2) 0.024(2) 0.039(2) -0.0071(18) -0.0131(18) -0.0047(16)
C23 0.032(2) 0.041(3) 0.045(3) -0.008(2) -0.022(2) -0.006(2)
C24 0.048(3) 0.035(2) 0.042(3) -0.002(2) -0.030(2) -0.009(2)
C25 0.058(3) 0.033(2) 0.024(2) -0.0037(19) -0.013(2) -0.016(2)
C26 0.060(3) 0.038(2) 0.022(2) -0.0117(19) 0.002(2) -0.024(2)
C27 0.032(2) 0.027(2) 0.041(3) -0.015(2) 0.008(2) -0.0124(19)
C28 0.023(2) 0.022(2) 0.051(3) -0.009(2) -0.002(2) -0.0058(17)
C29 0.021(2) 0.022(2) 0.039(2) -0.0044(18) -0.0092(18) -0.0047(16)
C30 0.026(2) 0.0156(18) 0.023(2) -0.0070(15) -0.0019(16) -0.0060(15)
C31 0.037(2) 0.023(2) 0.029(2) -0.0104(17) 0.0013(19) -0.0131(18)
C32 0.049(3) 0.025(2) 0.026(2) -0.0030(17) -0.015(2) -0.0149(19)
C33 0.028(2) 0.0164(18) 0.021(2) -0.0047(15) -0.0078(17) -0.0077(15)
C34 0.023(2) 0.027(2) 0.023(2) -0.0073(17) -0.0007(16) -0.0137(17)
C35 0.023(2) 0.039(2) 0.031(2) -0.0167(19) -0.0062(17) -0.0110(18)
C36 0.024(2) 0.029(2) 0.020(2) -0.0077(17) -0.0068(16) -0.0048(17)
C37 0.028(2) 0.0191(19) 0.0180(19) -0.0029(15) -0.0057(16) -0.0025(16)
C39 0.025(2) 0.023(2) 0.036(2) -0.0074(18) -0.0015(18) -0.0113(17)
C40 0.024(2) 0.038(2) 0.044(3) -0.016(2) -0.0101(19) -0.0128(18)
C41 0.022(2) 0.034(2) 0.030(2) -0.0125(18) -0.0091(17) -0.0077(17)
C42 0.0169(18) 0.0156(17) 0.0203(19) -0.0066(15) -0.0027(15) -0.0022(14)
C43 0.0189(18) 0.0165(18) 0.027(2) -0.0079(16) -0.0032(16) -0.0017(15)
C44 0.0201(19) 0.0192(18) 0.0200(19) -0.0075(15) -0.0062(15) -0.0002(15)
C45 0.0140(17) 0.0156(17) 0.0213(19) -0.0079(15) -0.0036(15) -0.0009(14)
C46 0.030(2) 0.0166(18) 0.023(2) 0.0002(16) 0.0007(17) -0.0088(16)
C47 0.030(2) 0.029(2) 0.029(2) -0.0029(18) -0.0033(18) -0.0146(18)
C48 0.029(2) 0.038(2) 0.035(2) -0.013(2) 0.0038(19) -0.0107(19)
C49 0.034(2) 0.045(3) 0.038(3) -0.013(2) -0.007(2) -0.017(2)
C50 0.036(3) 0.036(2) 0.044(3) -0.010(2) -0.009(2) -0.012(2)
C51 0.041(3) 0.039(3) 0.057(3) -0.008(2) -0.005(2) -0.019(2)
C52 0.033(2) 0.038(3) 0.045(3) -0.008(2) -0.004(2) -0.013(2)
O1 0.0150(12) 0.0250(13) 0.0181(13) -0.0078(11) -0.0004(10) -0.0087(10)
O2 0.0256(14) 0.0270(14) 0.0294(15) -0.0130(12) 0.0110(12) -0.0139(12)
O3 0.0226(13) 0.0359(15) 0.0130(13) -0.0017(11) -0.0027(11) -0.0167(12)
O4 0.0216(13) 0.0167(12) 0.0201(13) -0.0009(10) -0.0042(10) -0.0085(10)
O5 0.0257(14) 0.0294(14) 0.0178(13) -0.0016(11) -0.0039(11) -0.0158(12)
O6 0.0172(13) 0.0171(12) 0.0237(14) -0.0049(10) -0.0032(10) -0.0035(10)
O7 0.0202(14) 0.0284(15) 0.0363(16) -0.0068(12) 0.0009(12) -0.0101(11)
O8 0.0256(14) 0.0186(13) 0.0257(14) -0.0020(11) -0.0089(11) -0.0053(11)
O9 0.0387(16) 0.0247(14) 0.0259(15) -0.0112(12) -0.0171(13) 0.0029(12)
O10 0.0376(16) 0.0298(15) 0.0277(15) -0.0019(12) -0.0195(13) -0.0065(13)
O11 0.0299(15) 0.0404(16) 0.0316(16) -0.0219(13) -0.0097(13) -0.0019(13)
O12 0.0252(15) 0.0394(16) 0.0456(18) -0.0191(14) -0.0134(13) -0.0098(12)
O13 0.0344(15) 0.0257(14) 0.0209(14) -0.0025(11) -0.0068(12) -0.0137(12)
O14 0.0336(15) 0.0260(14) 0.0260(15) -0.0077(12) -0.0149(12) -0.0029(12)
O1W 0.0302(16) 0.0361(16) 0.0323(16) -0.0031(13) -0.0087(13) -0.0107(13)
O2W 0.0356(17) 0.0458(18) 0.0379(17) -0.0090(14) -0.0178(14) -0.0141(14)
O3W 0.0467(19) 0.0379(17) 0.0460(19) -0.0116(14) -0.0210(15) -0.0110(14)
O4W 0.050(2) 0.091(3) 0.192(5) -0.103(3) -0.008(3) -0.013(2)

loop_
_atom_type_symbol
_atom_type_description
_atom_type_scat_dispersion_real
_atom_type_scat_dispersion_imag
_atom_type_scat_source
C C 0.0033 0.0016 'International Tables Vol C Tables 4.2.6.8 and 6.1.1.4'
H H 0.0000 0.0000 'International Tables Vol C Tables 4.2.6.8 and 6.1.1.4'
N N 0.0061 0.0033 'International Tables Vol C Tables 4.2.6.8 and 6.1.1.4'
O O 0.0106 0.0060 'International Tables Vol C Tables 4.2.6.8 and 6.1.1.4'
S S 0.1246 0.1234 'International Tables Vol C Tables 4.2.6.8 and 6.1.1.4'
Cu Cu 0.3201 1.2651 'International Tables Vol C Tables 4.2.6.8 and 6.1.1.4'

loop_
_geom_angle_atom_site_label_1
_geom_angle_atom_site_label_2
_geom_angle_atom_site_label_3
_geom_angle
_geom_angle_site_symmetry_1
_geom_angle_site_symmetry_3
N5 Cu1 O13 92.09(12) . .
N5 Cu1 N2 173.47(12) . .
O13 Cu1 N2 90.94(11) . .
N5 Cu1 N1 94.72(12) . .
O13 Cu1 N1 172.44(11) . .
N2 Cu1 N1 81.95(12) . .
N5 Cu1 O4 96.41(11) . .
O13 Cu1 O4 89.32(9) . .
N2 Cu1 O4 89.40(10) . .
N1 Cu1 O4 93.16(10) . .
N7 Cu2 O14 90.09(12) . .
N7 Cu2 N4 173.48(12) . .
O14 Cu2 N4 94.71(11) . .
N7 Cu2 N3 92.60(12) . .
O14 Cu2 N3 169.78(11) . .
N4 Cu2 N3 81.91(11) . .
N7 Cu2 O6 93.84(11) . .
O14 Cu2 O6 82.90(9) . .
N4 Cu2 O6 91.13(10) . .
N3 Cu2 O6 106.73(10) . .
O5 S1 O6 114.51(14) . .
O5 S1 O4 112.60(14) . .
O6 S1 O4 109.57(14) . .
O5 S1 C3 107.23(15) . .
O6 S1 C3 106.24(15) . .
O4 S1 C3 106.12(14) . .
O7 S2 O8 112.95(15) . .
O7 S2 O9 111.48(16) . .
O8 S2 O9 111.44(15) . .
O7 S2 C9 106.00(15) . .
O8 S2 C9 107.70(16) . .
O9 S2 C9 106.86(15) . .
O12 S3 O10 112.93(16) . .
O12 S3 O11 111.60(16) . .
O10 S3 O11 111.68(17) . .
O12 S3 C15 107.74(16) . .
O10 S3 C15 106.42(15) . .
O11 S3 C15 106.00(15) . .
C22 N1 C33 118.3(3) . .
C22 N1 Cu1 128.9(3) . .
C33 N1 Cu1 112.6(2) . .
C29 N2 C30 118.2(3) . .
C29 N2 Cu1 129.1(3) . .
C30 N2 Cu1 112.8(2) . .
C34 N3 C45 117.6(3) . .
C34 N3 Cu2 130.2(2) . .
C45 N3 Cu2 111.9(2) . .
C41 N4 C42 117.7(3) . .
C41 N4 Cu2 130.1(3) . .
C42 N4 Cu2 111.9(2) . .
C47 N5 C49 105.1(3) . .
C47 N5 Cu1 128.0(3) . .
C49 N5 Cu1 126.9(3) . .
C47 N6 C48 107.4(3) . .
C50 N7 C52 105.3(3) . .
C50 N7 Cu2 127.6(3) . .
C52 N7 Cu2 126.8(3) . .
C50 N8 C51 108.0(4) . .
C2 C1 C19 119.1(3) . .
C2 C1 C18 120.0(3) . 2_557
C19 C1 C18 120.9(3) . 2_557
C3 C2 C1 120.4(3) . .
C4 C3 C2 120.8(3) . .
C4 C3 S1 119.9(3) . .
C2 C3 S1 119.3(3) . .
C3 C4 C5 120.2(3) . .
C4 C5 C19 119.4(3) . .
C4 C5 C6 120.3(3) . .
C19 C5 C6 120.2(3) . .
C5 C6 C7 115.7(3) . .
C8 C7 C20 118.4(3) . .
C8 C7 C6 119.7(3) . .
C20 C7 C6 121.9(3) . .
C7 C8 C9 121.0(3) . .
C10 C9 C8 120.0(3) . .
C10 C9 S2 121.1(3) . .
C8 C9 S2 118.8(3) . .
C11 C10 C9 120.4(3) . .
C10 C11 C20 119.3(3) . .
C10 C11 C12 120.3(3) . .
C20 C11 C12 120.0(3) . .
C13 C12 C11 119.5(3) . .
C14 C13 C21 118.6(3) . .
C14 C13 C12 124.7(3) . .
C21 C13 C12 116.6(3) . .
C13 C14 C15 120.5(3) . .
C16 C15 C14 120.1(3) . .
C16 C15 S3 121.9(3) . .
C14 C15 S3 117.6(3) . .
C15 C16 C17 121.2(3) . .
C16 C17 C21 117.9(3) . .
C16 C17 C18 121.4(3) . .
C21 C17 C18 120.5(3) . .
C1 C18 C17 117.2(3) 2_557 .
O1 C19 C1 120.9(3) . .
O1 C19 C5 119.1(3) . .
C1 C19 C5 120.1(3) . .
O2 C20 C11 116.7(3) . .
O2 C20 C7 122.5(3) . .
C11 C20 C7 120.8(3) . .
O3 C21 C17 122.6(3) . .
O3 C21 C13 115.7(3) . .
C17 C21 C13 121.7(3) . .
N1 C22 C23 121.8(4) . .
C24 C23 C22 120.5(4) . .
C23 C24 C32 119.2(4) . .
C26 C25 C32 121.8(4) . .
C25 C26 C31 121.3(4) . .
C28 C27 C31 120.1(4) . .
C27 C28 C29 119.7(4) . .
N2 C29 C28 121.9(4) . .
N2 C30 C31 123.4(3) . .
N2 C30 C33 116.3(3) . .
C31 C30 C33 120.3(3) . .
C30 C31 C27 116.8(4) . .
C30 C31 C26 117.9(4) . .
C27 C31 C26 125.3(4) . .
C33 C32 C24 116.8(4) . .
C33 C32 C25 118.5(4) . .
C24 C32 C25 124.8(4) . .
N1 C33 C32 123.5(3) . .
N1 C33 C30 116.3(3) . .
C32 C33 C30 120.2(3) . .
N3 C34 C35 123.1(3) . .
C36 C35 C34 119.3(3) . .
C35 C36 C44 119.7(3) . .
C46 C37 C44 120.9(3) . .
C40 C39 C43 119.8(3) . .
C39 C40 C41 119.7(3) . .
N4 C41 C40 122.5(4) . .
N4 C42 C43 123.6(3) . .
N4 C42 C45 116.6(3) . .
C43 C42 C45 119.7(3) . .
C42 C43 C39 116.6(3) . .
C42 C43 C46 118.8(3) . .
C39 C43 C46 124.6(3) . .
C45 C44 C36 116.8(3) . .
C45 C44 C37 118.8(3) . .
C36 C44 C37 124.3(3) . .
N3 C45 C44 123.4(3) . .
N3 C45 C42 116.3(3) . .
C44 C45 C42 120.2(3) . .
C37 C46 C43 121.4(3) . .
N5 C47 N6 111.5(4) . .
C49 C48 N6 106.6(4) . .
C48 C49 N5 109.4(4) . .
N7 C50 N8 111.1(4) . .
C52 C51 N8 105.7(4) . .
C51 C52 N7 109.9(4) . .
S1 O4 Cu1 131.83(14) . .
S1 O6 Cu2 136.35(15) . .

loop_
_geom_bond_atom_site_label_1
_geom_bond_atom_site_label_2
_geom_bond_distance
_geom_bond_site_symmetry_2
Cu1 N5 1.962(3) .
Cu1 O13 1.990(2) .
Cu1 N2 2.009(3) .
Cu1 N1 2.015(3) .
Cu1 O4 2.384(2) .
Cu2 N7 1.966(3) .
Cu2 O14 2.008(2) .
Cu2 N4 2.018(3) .
Cu2 N3 2.021(3) .
Cu2 O6 2.297(2) .
S1 O5 1.439(2) .
S1 O6 1.455(2) .
S1 O4 1.487(2) .
S1 C3 1.773(3) .
S2 O7 1.446(3) .
S2 O8 1.457(2) .
S2 O9 1.461(3) .
S2 C9 1.755(3) .
S3 O12 1.454(3) .
S3 O10 1.458(3) .
S3 O11 1.460(3) .
S3 C15 1.764(3) .
N1 C22 1.328(4) .
N1 C33 1.355(5) .
N2 C29 1.328(4) .
N2 C30 1.355(5) .
N3 C34 1.320(4) .
N3 C45 1.362(4) .
N4 C41 1.323(4) .
N4 C42 1.359(4) .
N5 C47 1.318(5) .
N5 C49 1.366(5) .
N6 C47 1.323(5) .
N6 C48 1.351(5) .
N7 C50 1.322(5) .
N7 C52 1.379(5) .
N8 C50 1.337(5) .
N8 C51 1.367(6) .
C1 C2 1.394(5) .
C1 C19 1.407(5) .
C1 C18 1.530(5) 2_557
C2 C3 1.386(5) .
C3 C4 1.382(5) .
C4 C5 1.390(4) .
C5 C19 1.410(5) .
C5 C6 1.520(4) .
C6 C7 1.521(4) .
C7 C8 1.382(5) .
C7 C20 1.413(5) .
C8 C9 1.393(5) .
C9 C10 1.389(5) .
C10 C11 1.386(5) .
C11 C20 1.396(5) .
C11 C12 1.512(5) .
C12 C13 1.506(4) .
C13 C14 1.382(4) .
C13 C21 1.410(5) .
C14 C15 1.397(4) .
C15 C16 1.384(5) .
C16 C17 1.395(5) .
C17 C21 1.398(4) .
C17 C18 1.531(4) .
C18 C1 1.530(5) 2_557
C19 O1 1.339(4) .
C20 O2 1.348(4) .
C21 O3 1.346(4) .
C22 C23 1.391(6) .
C23 C24 1.358(6) .
C24 C32 1.412(6) .
C25 C26 1.342(6) .
C25 C32 1.421(6) .
C26 C31 1.441(6) .
C27 C28 1.352(6) .
C27 C31 1.401(6) .
C28 C29 1.403(6) .
C30 C31 1.395(5) .
C30 C33 1.437(5) .
C32 C33 1.393(5) .
C34 C35 1.399(5) .
C35 C36 1.367(5) .
C36 C44 1.404(5) .
C37 C46 1.352(5) .
C37 C44 1.428(5) .
C39 C40 1.357(5) .
C39 C43 1.406(5) .
C40 C41 1.397(5) .
C42 C43 1.398(5) .
C42 C45 1.434(4) .
C43 C46 1.433(5) .
C44 C45 1.402(5) .
C48 C49 1.346(6) .
C51 C52 1.354(6) .
